data_4087635
loop_
_publ_author_name
'Wang, Xinke'
'Brosmer, Jonathan L.'
'Thevenon, Arnaud'
'Diaconescu, Paula L.'

_publ_section_title
;
 Highly Active Yttrium Catalysts for the Ring-Opening Polymerization of
 \e-Caprolactone and \d-Valerolactone
;
_journal_issue 19
_journal_name_full Organometallics
_journal_page_first 4700
_journal_paper_doi 10.1021/acs.organomet.5b00442
_journal_volume 34
_journal_year 2015
_chemical_formula_sum 'C54 H66 Fe K O2 S2 Y'
_chemical_formula_weight 995.05
_space_group_IT_number 82
_space_group_name_Hall 'I -4'
_space_group_name_H-M_alt 'I -4'
_symmetry_cell_setting tetragonal
_symmetry_space_group_name_H-M 'I -4'
_atom_sites_solution_hydrogens geom
_atom_sites_solution_primary direct
_atom_sites_solution_secondary difmap
_audit_creation_method SHELXL-97
_cell_angle_alpha 90.00
_cell_angle_beta 90.00
_cell_angle_gamma 90.00
_cell_formula_units_Z 8
_cell_length_a 27.634(5)
_cell_length_b 27.634(5)
_cell_length_c 15.656(3)
_cell_measurement_temperature 100(2)
_cell_volume 11956(4)
_computing_structure_refinement 'SHELXL-97 (Sheldrick, 1997)'
_computing_structure_solution 'SHELXS-97 (Sheldrick, 1990)'
_diffrn_ambient_temperature 100(2)
_diffrn_measured_fraction_theta_full 0.740
_diffrn_measured_fraction_theta_max 0.740
_diffrn_measurement_device_type 'Bruker APEX-II'
_diffrn_radiation_monochromator graphite
_diffrn_radiation_source 'fine-focus sealed tube'
_diffrn_radiation_type MoK\a
_diffrn_radiation_wavelength 0.71073
_diffrn_reflns_av_R_equivalents 0.0670
_diffrn_reflns_av_sigmaI/netI 0.0514
_diffrn_reflns_limit_h_max 32
_diffrn_reflns_limit_h_min -32
_diffrn_reflns_limit_k_max 32
_diffrn_reflns_limit_k_min -32
_diffrn_reflns_limit_l_max 18
_diffrn_reflns_limit_l_min -18
_diffrn_reflns_number 59764
_diffrn_reflns_theta_full 24.98
_diffrn_reflns_theta_max 24.98
_diffrn_reflns_theta_min 3.76
_exptl_absorpt_coefficient_mu 1.381
_exptl_absorpt_correction_T_max 0.8743
_exptl_absorpt_correction_T_min 0.7794
_exptl_absorpt_correction_type multi-scan
_exptl_absorpt_process_details 'Bruker AXS area detector scaling and absorption correction'
_exptl_crystal_density_diffrn 1.106
_exptl_crystal_density_method 'not measured'
_exptl_crystal_description block
_exptl_crystal_F_000 4176
_exptl_crystal_size_max 0.19
_exptl_crystal_size_mid 0.11
_exptl_crystal_size_min 0.10
_refine_diff_density_max 0.487
_refine_diff_density_min -0.261
_refine_diff_density_rms 0.066
_refine_ls_abs_structure_details 'Flack H D (1983), Acta Cryst. A39, 876-881'
_refine_ls_abs_structure_Flack 0.00
_refine_ls_extinction_method none
_refine_ls_goodness_of_fit_ref 0.983
_refine_ls_hydrogen_treatment constr
_refine_ls_matrix_type full
_refine_ls_number_parameters 562
_refine_ls_number_reflns 10493
_refine_ls_number_restraints 0
_refine_ls_restrained_S_all 0.983
_refine_ls_R_factor_all 0.0529
_refine_ls_R_factor_gt 0.0441
_refine_ls_shift/su_max 0.000
_refine_ls_shift/su_mean 0.000
_refine_ls_structure_factor_coef Fsqd
_refine_ls_weighting_details 'calc w=1/[\s^2^(Fo^2^)+(0.0836P)^2^+0.0000P] where P=(Fo^2^+2Fc^2^)/3'
_refine_ls_weighting_scheme calc
_refine_ls_wR_factor_gt 0.1151
_refine_ls_wR_factor_ref 0.1201
_reflns_number_gt 9052
_reflns_number_total 10493
_reflns_threshold_expression >2sigma(I)
_cod_data_source_file om5b00442_si_002.cif
_cod_data_source_block pld1338sm
_cod_original_sg_symbol_H-M I-4
_cod_database_code 4087635

loop_
_symmetry_equiv_pos_as_xyz
'x, y, z'
'-x, -y, z'
'y, -x, -z'
'-y, x, -z'
'x+1/2, y+1/2, z+1/2'
'-x+1/2, -y+1/2, z+1/2'
'y+1/2, -x+1/2, -z+1/2'
'-y+1/2, x+1/2, -z+1/2'

loop_
_atom_site_label
_atom_site_type_symbol
_atom_site_fract_x
_atom_site_fract_y
_atom_site_fract_z
_atom_site_U_iso_or_equiv
_atom_site_adp_type
_atom_site_occupancy
_atom_site_symmetry_multiplicity
_atom_site_calc_flag
_atom_site_refinement_flags
Y Y 0.178177(14) 0.322571(14) 0.16904(3) 0.02697(11) Uani 1 1 d .
Fe Fe 0.33515(2) 0.24119(2) 0.19186(4) 0.03130(16) Uani 1 1 d .
S1 S 0.23393(4) 0.26193(4) 0.29813(7) 0.0298(2) Uani 1 1 d .
S2 S 0.27796(4) 0.32656(4) 0.08627(8) 0.0335(3) Uani 1 1 d .
K K 0.18012(4) 0.47205(4) 0.13687(7) 0.0385(3) Uani 1 1 d .
O1 O 0.15657(10) 0.25005(10) 0.15645(19) 0.0291(7) Uani 1 1 d .
O2 O 0.21202(10) 0.38920(10) 0.21411(19) 0.0273(7) Uani 1 1 d .
C1 C 0.09607(16) 0.34663(17) 0.2157(4) 0.0392(12) Uani 1 1 d .
H1A H 0.0963 0.3808 0.2345 0.047 Uiso 1 1 calc R
H1B H 0.0732 0.3436 0.1673 0.047 Uiso 1 1 calc R
C2 C 0.08051(16) 0.31606(17) 0.2852(3) 0.0357(11) Uani 1 1 d .
C3 C 0.06041(15) 0.26960(17) 0.2711(3) 0.0346(11) Uani 1 1 d .
H3 H 0.0563 0.2579 0.2111 0.042 Uiso 1 1 calc R
C4 C 0.04878(15) 0.23863(17) 0.3380(4) 0.0393(12) Uani 1 1 d .
H4 H 0.0377 0.2050 0.3249 0.047 Uiso 1 1 calc R
C5 C 0.05615(18) 0.2522(2) 0.4229(4) 0.0472(13) Uani 1 1 d .
H5 H 0.0514 0.2286 0.4706 0.057 Uiso 1 1 calc R
C6 C 0.07556(18) 0.2986(2) 0.4381(4) 0.0463(14) Uani 1 1 d .
H6 H 0.0832 0.3086 0.4980 0.056 Uiso 1 1 calc R
C7 C 0.08723(17) 0.32900(18) 0.3719(4) 0.0411(12) Uani 1 1 d .
H7 H 0.1018 0.3612 0.3854 0.049 Uiso 1 1 calc R
C8 C 0.1619(2) 0.34314(17) 0.0182(3) 0.0439(13) Uani 1 1 d .
H8A H 0.1903 0.3325 -0.0155 0.053 Uiso 1 1 calc R
H8B H 0.1341 0.3231 -0.0006 0.053 Uiso 1 1 calc R
C9 C 0.1514(2) 0.3933(2) -0.0063(3) 0.0524(15) Uani 1 1 d .
C10 C 0.1076(2) 0.4164(2) 0.0170(4) 0.0549(15) Uani 1 1 d .
H10 H 0.0814 0.3965 0.0439 0.066 Uiso 1 1 calc R
C11 C 0.0978(3) 0.4637(2) -0.0032(5) 0.073(2) Uani 1 1 d .
H11 H 0.0650 0.4775 0.0084 0.088 Uiso 1 1 calc R
C12 C 0.1318(4) 0.4911(2) -0.0478(5) 0.081(2) Uani 1 1 d .
H12 H 0.1240 0.5247 -0.0670 0.097 Uiso 1 1 calc R
C13 C 0.1733(3) 0.4695(3) -0.0723(4) 0.076(2) Uani 1 1 d .
H13 H 0.1973 0.4888 -0.1059 0.092 Uiso 1 1 calc R
C14 C 0.1843(3) 0.4214(2) -0.0537(4) 0.0618(18) Uani 1 1 d .
H14 H 0.2151 0.4067 -0.0750 0.074 Uiso 1 1 calc R
C15 C 0.27271(16) 0.22003(16) 0.2476(3) 0.0310(10) Uani 1 1 d .
C16 C 0.31315(17) 0.19691(16) 0.2884(3) 0.0363(11) Uani 1 1 d .
H16 H 0.3224 0.1995 0.3500 0.044 Uiso 1 1 calc R
C17 C 0.33677(18) 0.16880(18) 0.2249(4) 0.0425(13) Uani 1 1 d .
H17 H 0.3667 0.1491 0.2338 0.051 Uiso 1 1 calc R
C18 C 0.31219(17) 0.17475(18) 0.1459(3) 0.0416(12) Uani 1 1 d .
H18 H 0.3216 0.1599 0.0901 0.050 Uiso 1 1 calc R
C19 C 0.27274(16) 0.20640(16) 0.1598(3) 0.0345(11) Uani 1 1 d .
H19 H 0.2489 0.2172 0.1156 0.041 Uiso 1 1 calc R
C20 C 0.33146(16) 0.30698(17) 0.1365(3) 0.0336(11) Uani 1 1 d .
C21 C 0.34433(16) 0.31209(17) 0.2248(3) 0.0343(11) Uani 1 1 d .
H21 H 0.3260 0.3304 0.2695 0.041 Uiso 1 1 calc R
C22 C 0.38856(18) 0.28670(19) 0.2361(3) 0.0410(12) Uani 1 1 d .
H22 H 0.4061 0.2830 0.2915 0.049 Uiso 1 1 calc R
C23 C 0.40286(16) 0.26588(19) 0.1577(3) 0.0424(12) Uani 1 1 d .
H23 H 0.4322 0.2454 0.1481 0.051 Uiso 1 1 calc R
C24 C 0.36805(17) 0.27863(18) 0.0954(3) 0.0386(12) Uani 1 1 d .
H24 H 0.3687 0.2692 0.0337 0.046 Uiso 1 1 calc R
C25 C 0.15671(14) 0.20226(14) 0.1727(3) 0.0289(9) Uani 1 1 d .
C26 C 0.14538(15) 0.16730(16) 0.1082(3) 0.0330(11) Uani 1 1 d .
C27 C 0.15120(16) 0.11913(17) 0.1290(4) 0.0377(12) Uani 1 1 d .
H27 H 0.1444 0.0956 0.0864 0.045 Uiso 1 1 calc R
C28 C 0.16641(17) 0.10302(16) 0.2084(4) 0.0389(12) Uani 1 1 d .
C29 C 0.17525(16) 0.13727(17) 0.2705(3) 0.0374(12) Uani 1 1 d .
H29 H 0.1850 0.1270 0.3258 0.045 Uiso 1 1 calc R
C30 C 0.17019(16) 0.18667(16) 0.2541(3) 0.0316(10) Uani 1 1 d .
C31 C 0.18130(16) 0.22333(17) 0.3226(3) 0.0348(10) Uani 1 1 d .
H31A H 0.1874 0.2061 0.3770 0.042 Uiso 1 1 calc R
H31B H 0.1526 0.2442 0.3310 0.042 Uiso 1 1 calc R
C32 C 0.13003(15) 0.18326(16) 0.0196(3) 0.0321(10) Uani 1 1 d .
C33 C 0.17178(16) 0.21043(17) -0.0251(3) 0.0356(11) Uani 1 1 d .
H33A H 0.2006 0.1898 -0.0263 0.053 Uiso 1 1 calc R
H33B H 0.1789 0.2403 0.0062 0.053 Uiso 1 1 calc R
H33C H 0.1622 0.2184 -0.0837 0.053 Uiso 1 1 calc R
C34 C 0.08511(17) 0.21598(18) 0.0237(3) 0.0377(11) Uani 1 1 d .
H34A H 0.0759 0.2258 -0.0342 0.057 Uiso 1 1 calc R
H34B H 0.0925 0.2448 0.0579 0.057 Uiso 1 1 calc R
H34C H 0.0583 0.1982 0.0501 0.057 Uiso 1 1 calc R
C35 C 0.11633(19) 0.14042(18) -0.0385(4) 0.0441(13) Uani 1 1 d .
H35A H 0.1046 0.1527 -0.0935 0.066 Uiso 1 1 calc R
H35B H 0.0908 0.1213 -0.0111 0.066 Uiso 1 1 calc R
H35C H 0.1448 0.1200 -0.0478 0.066 Uiso 1 1 calc R
C36 C 0.1766(2) 0.04904(17) 0.2257(4) 0.0488(14) Uani 1 1 d .
C37 C 0.2307(2) 0.0412(2) 0.2283(5) 0.0643(18) Uani 1 1 d .
H37A H 0.2375 0.0066 0.2352 0.097 Uiso 1 1 calc R
H37B H 0.2445 0.0591 0.2765 0.097 Uiso 1 1 calc R
H37C H 0.2452 0.0528 0.1749 0.097 Uiso 1 1 calc R
C38 C 0.1535(3) 0.0333(2) 0.3077(6) 0.083(2) Uani 1 1 d .
H38A H 0.1188 0.0408 0.3061 0.124 Uiso 1 1 calc R
H38B H 0.1686 0.0505 0.3556 0.124 Uiso 1 1 calc R
H38C H 0.1580 -0.0016 0.3151 0.124 Uiso 1 1 calc R
C39 C 0.1570(3) 0.01624(18) 0.1541(5) 0.0671(19) Uani 1 1 d .
H39A H 0.1737 0.0238 0.1005 0.101 Uiso 1 1 calc R
H39B H 0.1222 0.0218 0.1472 0.101 Uiso 1 1 calc R
H39C H 0.1627 -0.0177 0.1691 0.101 Uiso 1 1 calc R
C40 C 0.25336(15) 0.41067(15) 0.2374(3) 0.0294(10) Uani 1 1 d .
C41 C 0.26023(15) 0.43132(14) 0.3183(3) 0.0311(10) Uani 1 1 d .
C42 C 0.30489(15) 0.45333(15) 0.3353(4) 0.0368(11) Uani 1 1 d .
H42 H 0.3097 0.4673 0.3901 0.044 Uiso 1 1 calc R
C43 C 0.34228(17) 0.45594(16) 0.2774(4) 0.0398(12) Uani 1 1 d .
C44 C 0.33446(17) 0.43587(16) 0.1976(4) 0.0390(12) Uani 1 1 d .
H44 H 0.3595 0.4371 0.1560 0.047 Uiso 1 1 calc R
C45 C 0.29087(16) 0.41396(15) 0.1771(3) 0.0327(10) Uani 1 1 d .
C46 C 0.28437(18) 0.39227(17) 0.0890(3) 0.0408(12) Uani 1 1 d .
H46A H 0.3126 0.4014 0.0535 0.049 Uiso 1 1 calc R
H46B H 0.2553 0.4069 0.0625 0.049 Uiso 1 1 calc R
C51 C 0.39138(17) 0.48096(17) 0.2975(4) 0.0482(15) Uani 1 1 d .
C52 C 0.3940(2) 0.5281(2) 0.2473(6) 0.081(2) Uani 1 1 d .
H52A H 0.3952 0.5210 0.1861 0.121 Uiso 1 1 calc R
H52B H 0.4231 0.5460 0.2640 0.121 Uiso 1 1 calc R
H52C H 0.3653 0.5478 0.2598 0.121 Uiso 1 1 calc R
C53 C 0.3965(2) 0.4936(2) 0.3921(5) 0.072(2) Uani 1 1 d .
H53A H 0.4283 0.5082 0.4022 0.108 Uiso 1 1 calc R
H53B H 0.3933 0.4641 0.4264 0.108 Uiso 1 1 calc R
H53C H 0.3711 0.5166 0.4083 0.108 Uiso 1 1 calc R
C54 C 0.43344(19) 0.4465(2) 0.2780(5) 0.0624(18) Uani 1 1 d .
H54A H 0.4367 0.4427 0.2161 0.094 Uiso 1 1 calc R
H54B H 0.4271 0.4150 0.3042 0.094 Uiso 1 1 calc R
H54C H 0.4635 0.4600 0.3013 0.094 Uiso 1 1 calc R
C50 C 0.17392(16) 0.45360(16) 0.3549(3) 0.0376(12) Uani 1 1 d .
H50A H 0.1622 0.4368 0.3038 0.056 Uiso 1 1 calc R
H50B H 0.1810 0.4874 0.3407 0.056 Uiso 1 1 calc R
H50C H 0.1491 0.4524 0.3995 0.056 Uiso 1 1 calc R
C49 C 0.20924(17) 0.37715(16) 0.4099(3) 0.0343(11) Uani 1 1 d .
H49A H 0.2018 0.3590 0.3577 0.051 Uiso 1 1 calc R
H49B H 0.1813 0.3761 0.4484 0.051 Uiso 1 1 calc R
H49C H 0.2373 0.3626 0.4381 0.051 Uiso 1 1 calc R
C48 C 0.2361(2) 0.4542(2) 0.4703(4) 0.0547(15) Uani 1 1 d .
H48A H 0.2657 0.4390 0.4920 0.082 Uiso 1 1 calc R
H48B H 0.2103 0.4512 0.5130 0.082 Uiso 1 1 calc R
H48C H 0.2422 0.4885 0.4586 0.082 Uiso 1 1 calc R
C47 C 0.22040(17) 0.42875(17) 0.3874(3) 0.0363(11) Uani 1 1 d .

loop_
_atom_site_aniso_label
_atom_site_aniso_U_11
_atom_site_aniso_U_22
_atom_site_aniso_U_33
_atom_site_aniso_U_23
_atom_site_aniso_U_13
_atom_site_aniso_U_12
Y 0.0243(2) 0.0193(2) 0.0374(2) -0.00040(18) -0.00111(18) -0.00150(17)
Fe 0.0236(3) 0.0304(3) 0.0399(4) -0.0047(3) 0.0017(3) 0.0019(3)
S1 0.0253(5) 0.0265(6) 0.0376(6) -0.0012(5) -0.0005(5) 0.0013(4)
S2 0.0311(6) 0.0305(6) 0.0388(6) -0.0011(5) 0.0055(5) 0.0013(5)
K 0.0471(6) 0.0226(5) 0.0457(6) 0.0038(4) -0.0047(5) -0.0002(4)
O1 0.0265(15) 0.0191(14) 0.0417(18) -0.0022(13) 0.0000(14) -0.0002(12)
O2 0.0228(15) 0.0195(15) 0.0397(18) 0.0038(13) -0.0004(13) -0.0034(12)
C1 0.021(2) 0.028(2) 0.068(4) 0.001(2) -0.001(2) -0.0004(19)
C2 0.018(2) 0.032(2) 0.058(3) -0.009(2) -0.004(2) 0.0047(19)
C3 0.019(2) 0.038(3) 0.048(3) -0.006(2) -0.002(2) 0.0035(19)
C4 0.022(2) 0.030(2) 0.066(3) -0.004(3) -0.003(2) 0.0010(18)
C5 0.031(3) 0.051(3) 0.060(4) 0.010(3) -0.008(3) 0.004(2)
C6 0.028(3) 0.056(3) 0.054(3) -0.009(3) -0.014(2) 0.008(2)
C7 0.024(2) 0.033(3) 0.067(4) -0.008(3) -0.005(2) 0.004(2)
C8 0.057(3) 0.029(3) 0.045(3) -0.002(2) -0.012(3) -0.003(2)
C9 0.080(4) 0.039(3) 0.039(3) 0.006(2) -0.022(3) -0.016(3)
C10 0.055(4) 0.038(3) 0.071(4) 0.008(3) -0.021(3) 0.003(3)
C11 0.093(5) 0.052(4) 0.075(5) 0.010(3) -0.033(4) 0.007(4)
C12 0.125(7) 0.040(4) 0.078(5) 0.016(3) -0.045(5) 0.004(4)
C13 0.123(7) 0.050(4) 0.055(4) 0.020(3) -0.025(4) -0.033(4)
C14 0.103(5) 0.044(3) 0.039(3) 0.009(3) -0.014(3) -0.021(3)
C15 0.026(2) 0.025(2) 0.042(3) -0.001(2) 0.001(2) -0.0030(18)
C16 0.032(3) 0.026(2) 0.052(3) 0.000(2) 0.000(2) 0.0010(19)
C17 0.037(3) 0.030(3) 0.060(3) -0.001(2) 0.001(2) 0.005(2)
C18 0.039(3) 0.032(3) 0.054(3) -0.015(2) 0.005(2) 0.002(2)
C19 0.025(2) 0.032(2) 0.047(3) -0.005(2) -0.004(2) -0.0006(19)
C20 0.027(2) 0.033(3) 0.040(3) -0.001(2) 0.008(2) -0.002(2)
C21 0.026(2) 0.029(3) 0.047(3) -0.011(2) 0.010(2) -0.0084(19)
C22 0.030(3) 0.046(3) 0.047(3) 0.001(2) 0.000(2) -0.012(2)
C23 0.021(2) 0.051(3) 0.055(3) 0.002(3) 0.011(2) 0.000(2)
C24 0.032(3) 0.038(3) 0.047(3) -0.003(2) 0.007(2) 0.000(2)
C25 0.021(2) 0.021(2) 0.045(3) 0.002(2) 0.002(2) -0.0005(16)
C26 0.018(2) 0.021(2) 0.060(3) -0.004(2) 0.006(2) 0.0016(17)
C27 0.025(2) 0.026(2) 0.062(3) -0.006(2) 0.007(2) -0.0027(19)
C28 0.031(3) 0.021(2) 0.065(4) 0.005(2) 0.008(2) 0.0009(19)
C29 0.025(2) 0.032(3) 0.056(3) 0.011(2) 0.004(2) 0.001(2)
C30 0.027(2) 0.027(2) 0.041(3) 0.004(2) 0.008(2) -0.0008(19)
C31 0.029(2) 0.036(2) 0.040(3) 0.007(2) 0.004(2) -0.0007(19)
C32 0.023(2) 0.025(2) 0.048(3) -0.008(2) -0.004(2) -0.0028(18)
C33 0.028(2) 0.035(3) 0.044(3) -0.004(2) 0.003(2) 0.003(2)
C34 0.030(3) 0.035(3) 0.048(3) -0.009(2) 0.001(2) 0.002(2)
C35 0.040(3) 0.032(3) 0.061(3) -0.014(2) -0.001(3) -0.003(2)
C36 0.049(3) 0.017(2) 0.080(4) 0.009(2) 0.006(3) -0.002(2)
C37 0.046(3) 0.043(3) 0.104(5) 0.013(3) 0.001(3) 0.017(3)
C38 0.088(5) 0.043(4) 0.117(6) 0.028(4) 0.015(5) 0.012(3)
C39 0.078(4) 0.021(3) 0.102(5) 0.008(3) -0.007(4) 0.002(3)
C40 0.021(2) 0.018(2) 0.049(3) 0.000(2) 0.002(2) 0.0040(17)
C41 0.021(2) 0.018(2) 0.053(3) -0.003(2) 0.004(2) -0.0014(16)
C42 0.026(2) 0.022(2) 0.062(3) -0.005(2) -0.006(2) 0.0003(18)
C43 0.026(2) 0.022(2) 0.072(4) 0.003(2) 0.002(2) 0.0001(19)
C44 0.027(2) 0.024(2) 0.066(4) 0.004(2) 0.012(2) 0.0016(19)
C45 0.030(2) 0.018(2) 0.050(3) 0.004(2) 0.008(2) 0.0007(17)
C46 0.036(3) 0.033(3) 0.054(3) 0.013(2) 0.013(2) 0.000(2)
C51 0.019(2) 0.024(2) 0.101(5) 0.003(3) -0.003(3) -0.0029(19)
C52 0.048(4) 0.044(4) 0.149(7) 0.032(4) -0.025(4) -0.028(3)
C53 0.046(4) 0.055(4) 0.114(6) -0.014(4) -0.020(4) -0.020(3)
C54 0.028(3) 0.051(3) 0.108(5) 0.000(3) 0.001(3) -0.003(3)
C50 0.032(3) 0.025(2) 0.056(3) 0.002(2) 0.010(2) 0.0041(19)
C49 0.027(2) 0.031(2) 0.045(3) 0.000(2) -0.001(2) 0.0003(19)
C48 0.051(3) 0.062(4) 0.052(3) -0.024(3) 0.001(3) -0.015(3)
C47 0.031(3) 0.030(2) 0.048(3) -0.007(2) -0.001(2) -0.004(2)

loop_
_atom_type_symbol
_atom_type_description
_atom_type_scat_dispersion_real
_atom_type_scat_dispersion_imag
_atom_type_scat_source
C C 0.0033 0.0016 'International Tables Vol C Tables 4.2.6.8 and 6.1.1.4'
H H 0.0000 0.0000 'International Tables Vol C Tables 4.2.6.8 and 6.1.1.4'
O O 0.0106 0.0060 'International Tables Vol C Tables 4.2.6.8 and 6.1.1.4'
Fe Fe 0.3463 0.8444 'International Tables Vol C Tables 4.2.6.8 and 6.1.1.4'
Y Y -2.7962 3.5667 'International Tables Vol C Tables 4.2.6.8 and 6.1.1.4'
K K 0.2009 0.2494 'International Tables Vol C Tables 4.2.6.8 and 6.1.1.4'
S S 0.1246 0.1234 'International Tables Vol C Tables 4.2.6.8 and 6.1.1.4'

loop_
_geom_angle_atom_site_label_1
_geom_angle_atom_site_label_2
_geom_angle_atom_site_label_3
_geom_angle
_geom_angle_site_symmetry_1
_geom_angle_site_symmetry_3
O1 Y O2 163.17(11) . .
O1 Y C8 94.47(14) . .
O2 Y C8 101.14(14) . .
O1 Y C1 91.34(13) . .
O2 Y C1 94.06(14) . .
C8 Y C1 93.04(19) . .
O1 Y S1 71.40(8) . .
O2 Y S1 91.89(8) . .
C8 Y S1 148.61(13) . .
C1 Y S1 114.58(13) . .
O1 Y S2 104.58(8) . .
O2 Y S2 73.70(8) . .
C8 Y S2 75.55(14) . .
C1 Y S2 160.91(11) . .
S1 Y S2 81.04(3) . .
O1 Y K 159.94(8) . .
O2 Y K 36.50(8) . .
C8 Y K 70.02(11) . .
C1 Y K 77.34(11) . .
S1 Y K 128.33(3) . .
S2 Y K 84.32(3) . .
C20 Fe C15 113.80(18) . .
C20 Fe C16 147.70(18) . .
C15 Fe C16 41.49(19) . .
C20 Fe C19 106.06(19) . .
C15 Fe C19 41.13(19) . .
C16 Fe C19 69.3(2) . .
C20 Fe C21 41.4(2) . .
C15 Fe C21 105.95(18) . .
C16 Fe C21 115.2(2) . .
C19 Fe C21 128.34(18) . .
C20 Fe C24 41.29(19) . .
C15 Fe C24 147.72(19) . .
C16 Fe C24 170.00(19) . .
C19 Fe C24 115.6(2) . .
C21 Fe C24 69.3(2) . .
C20 Fe C22 68.3(2) . .
C15 Fe C22 130.1(2) . .
C16 Fe C22 109.3(2) . .
C19 Fe C22 167.9(2) . .
C21 Fe C22 40.5(2) . .
C24 Fe C22 67.7(2) . .
C20 Fe C23 68.66(19) . .
C15 Fe C23 169.4(2) . .
C16 Fe C23 131.4(2) . .
C19 Fe C23 149.3(2) . .
C21 Fe C23 68.61(19) . .
C24 Fe C23 40.3(2) . .
C22 Fe C23 40.1(2) . .
C20 Fe C17 168.9(2) . .
C15 Fe C17 68.31(19) . .
C16 Fe C17 40.50(19) . .
C19 Fe C17 67.9(2) . .
C21 Fe C17 149.7(2) . .
C24 Fe C17 131.7(2) . .
C22 Fe C17 119.4(2) . .
C23 Fe C17 111.4(2) . .
C20 Fe C18 129.4(2) . .
C15 Fe C18 68.38(19) . .
C16 Fe C18 68.5(2) . .
C19 Fe C18 40.26(18) . .
C21 Fe C18 167.5(2) . .
C24 Fe C18 109.2(2) . .
C22 Fe C18 151.4(2) . .
C23 Fe C18 118.8(2) . .
C17 Fe C18 40.1(2) . .
C15 S1 C31 101.1(2) . .
C15 S1 Y 111.75(16) . .
C31 S1 Y 93.29(15) . .
C20 S2 C46 102.4(2) . .
C20 S2 Y 123.98(16) . .
C46 S2 Y 96.53(16) . .
O2 K C40 25.79(10) . .
O2 K C4 106.36(11) . 8
C40 K C4 80.57(12) . 8
O2 K C5 124.18(12) . 8
C40 K C5 99.77(14) . 8
C4 K C5 25.87(15) 8 8
O2 K C10 93.43(12) . .
C40 K C10 117.06(13) . .
C4 K C10 150.19(17) 8 .
C5 K C10 124.46(16) 8 .
O2 K C6 149.95(12) . 8
C40 K C6 124.72(13) . 8
C4 K C6 45.05(14) 8 8
C5 K C6 25.99(14) 8 8
C10 K C6 109.92(15) . 8
O2 K C3 107.69(11) . 8
C40 K C3 84.45(12) . 8
C4 K C3 25.59(13) 8 8
C5 K C3 45.45(14) 8 8
C10 K C3 158.48(13) . 8
C6 K C3 52.05(14) 8 8
O2 K C11 118.48(14) . .
C40 K C11 141.92(15) . .
C4 K C11 130.90(17) 8 .
C5 K C11 106.02(18) 8 .
C10 K C11 25.11(15) . .
C6 K C11 86.65(17) 8 .
C3 K C11 133.46(15) 8 .
O2 K C7 151.41(12) . 8
C40 K C7 128.56(13) . 8
C4 K C7 51.97(12) 8 8
C5 K C7 45.09(14) 8 8
C10 K C7 114.26(14) . 8
C6 K C7 24.97(14) 8 8
C3 K C7 44.28(13) 8 8
C11 K C7 89.19(16) . 8
O2 K C9 79.74(12) . .
C40 K C9 98.39(14) . .
C4 K C9 136.52(16) 8 .
C5 K C9 116.17(16) 8 .
C10 K C9 25.65(15) . .
C6 K C9 113.60(15) 8 .
C3 K C9 161.42(15) 8 .
C11 K C9 44.98(17) . .
C7 K C9 128.54(14) 8 .
O2 K C12 131.73(14) . .
C40 K C12 145.17(19) . .
C4 K C12 107.50(18) 8 .
C5 K C12 81.85(19) 8 .
C10 K C12 44.12(17) . .
C6 K C12 66.12(16) 8 .
C3 K C12 117.70(15) 8 .
C11 K C12 25.1(2) . .
C7 K C12 76.51(16) 8 .
C9 K C12 52.06(16) . .
O2 K C2 126.72(11) . 8
C40 K C2 107.24(12) . 8
C4 K C2 45.44(12) 8 8
C5 K C2 53.50(14) 8 8
C10 K C2 134.25(13) . 8
C6 K C2 45.01(14) 8 8
C3 K C2 25.55(12) 8 8
C11 K C2 110.57(15) . 8
C7 K C2 25.41(13) 8 8
C9 K C2 153.50(13) . 8
C12 K C2 101.55(16) . 8
C25 O1 Y 156.7(3) . .
C40 O2 Y 145.9(3) . .
C40 O2 K 91.4(2) . .
Y O2 K 115.16(12) . .
C2 C1 Y 109.8(3) . .
C2 C1 H1A 109.7 . .
Y C1 H1A 109.7 . .
C2 C1 H1B 109.7 . .
Y C1 H1B 109.7 . .
H1A C1 H1B 108.2 . .
C7 C2 C3 115.4(5) . .
C7 C2 C1 122.4(4) . .
C3 C2 C1 122.0(5) . .
C7 C2 K 75.6(3) . 7_455
C3 C2 K 74.0(3) . 7_455
C1 C2 K 122.7(3) . 7_455
C4 C3 C2 122.1(5) . .
C4 C3 K 75.4(3) . 7_455
C2 C3 K 80.4(3) . 7_455
C4 C3 H3 118.9 . .
C2 C3 H3 118.9 . .
K C3 H3 118.9 7_455 .
C3 C4 C5 121.2(5) . .
C3 C4 K 79.0(3) . 7_455
C5 C4 K 77.6(3) . 7_455
C3 C4 H4 119.3 . .
C5 C4 H4 119.3 . .
K C4 H4 119.3 7_455 .
C4 C5 C6 117.4(5) . .
C4 C5 K 76.5(3) . 7_455
C6 C5 K 77.8(3) . 7_455
C4 C5 H5 121.1 . .
C6 C5 H5 121.1 . .
K C5 H5 121.1 7_455 .
C7 C6 C5 121.2(5) . .
C7 C6 K 79.5(3) . 7_455
C5 C6 K 76.2(3) . 7_455
C7 C6 H6 119.3 . .
C5 C6 H6 119.3 . .
K C6 H6 119.3 7_455 .
C6 C7 C2 122.6(5) . .
C6 C7 K 75.5(3) . 7_455
C2 C7 K 79.0(3) . 7_455
C6 C7 H7 118.7 . .
C2 C7 H7 118.7 . .
K C7 H7 118.7 7_455 .
C9 C8 Y 120.2(4) . .
C9 C8 H8A 107.3 . .
Y C8 H8A 107.3 . .
C9 C8 H8B 107.3 . .
Y C8 H8B 107.3 . .
H8A C8 H8B 106.9 . .
C14 C9 C10 116.2(5) . .
C14 C9 C8 122.0(6) . .
C10 C9 C8 121.8(5) . .
C14 C9 K 80.6(3) . .
C10 C9 K 74.2(3) . .
C8 C9 K 114.1(3) . .
C11 C10 C9 122.5(6) . .
C11 C10 K 78.3(4) . .
C9 C10 K 80.2(3) . .
C11 C10 H10 118.6 . .
C9 C10 H10 118.6 . .
K C10 H10 118.6 . .
C10 C11 C12 120.0(8) . .
C10 C11 K 76.6(4) . .
C12 C11 K 79.9(4) . .
C10 C11 H11 119.8 . .
C12 C11 H11 119.8 . .
K C11 H11 119.8 . .
C13 C12 C11 118.4(6) . .
C13 C12 K 80.2(4) . .
C11 C12 K 75.0(4) . .
C13 C12 H12 120.6 . .
C11 C12 H12 120.6 . .
K C12 H12 120.6 . .
C12 C13 C14 123.3(7) . .
C12 C13 K 75.9(4) . .
C14 C13 K 78.5(4) . .
C12 C13 H13 118.4 . .
C14 C13 H13 118.4 . .
K C13 H13 118.4 . .
C13 C14 C9 119.6(7) . .
C13 C14 K 77.1(4) . .
C9 C14 K 74.5(3) . .
C13 C14 H14 120.2 . .
C9 C14 H14 120.2 . .
K C14 H14 120.2 . .
C19 C15 C16 108.1(4) . .
C19 C15 S1 127.3(4) . .
C16 C15 S1 124.3(4) . .
C19 C15 Fe 70.1(3) . .
C16 C15 Fe 69.9(3) . .
S1 C15 Fe 121.5(2) . .
C17 C16 C15 106.8(5) . .
C17 C16 Fe 70.9(3) . .
C15 C16 Fe 68.6(3) . .
C17 C16 H16 126.6 . .
C15 C16 H16 126.6 . .
Fe C16 H16 126.6 . .
C18 C17 C16 109.0(4) . .
C18 C17 Fe 70.1(3) . .
C16 C17 Fe 68.6(3) . .
C18 C17 H17 125.5 . .
C16 C17 H17 125.5 . .
Fe C17 H17 125.5 . .
C19 C18 C17 107.9(4) . .
C19 C18 Fe 68.6(3) . .
C17 C18 Fe 69.7(3) . .
C19 C18 H18 126.0 . .
C17 C18 H18 126.0 . .
Fe C18 H18 126.0 . .
C18 C19 C15 108.2(4) . .
C18 C19 Fe 71.2(3) . .
C15 C19 Fe 68.8(3) . .
C18 C19 H19 125.9 . .
C15 C19 H19 125.9 . .
Fe C19 H19 125.9 . .
C24 C20 C21 108.2(4) . .
C24 C20 S2 124.1(4) . .
C21 C20 S2 127.5(4) . .
C24 C20 Fe 70.4(3) . .
C21 C20 Fe 70.2(3) . .
S2 C20 Fe 120.8(2) . .
C22 C21 C20 106.5(4) . .
C22 C21 Fe 70.4(3) . .
C20 C21 Fe 68.4(3) . .
C22 C21 H21 126.7 . .
C20 C21 H21 126.7 . .
Fe C21 H21 126.7 . .
C23 C22 C21 109.5(5) . .
C23 C22 Fe 70.1(3) . .
C21 C22 Fe 69.1(3) . .
C23 C22 H22 125.2 . .
C21 C22 H22 125.2 . .
Fe C22 H22 125.2 . .
C22 C23 C24 107.9(4) . .
C22 C23 Fe 69.9(3) . .
C24 C23 Fe 69.2(3) . .
C22 C23 H23 126.0 . .
C24 C23 H23 126.0 . .
Fe C23 H23 126.0 . .
C23 C24 C20 107.8(5) . .
C23 C24 Fe 70.5(3) . .
C20 C24 Fe 68.3(3) . .
C23 C24 H24 126.1 . .
C20 C24 H24 126.1 . .
Fe C24 H24 126.1 . .
O1 C25 C30 118.5(4) . .
O1 C25 C26 121.8(4) . .
C30 C25 C26 119.6(4) . .
C27 C26 C25 117.2(5) . .
C27 C26 C32 122.0(4) . .
C25 C26 C32 120.7(4) . .
C26 C27 C28 123.9(5) . .
C26 C27 H27 118.1 . .
C28 C27 H27 118.1 . .
C29 C28 C27 117.7(4) . .
C29 C28 C36 120.6(5) . .
C27 C28 C36 121.6(5) . .
C28 C29 C30 121.6(5) . .
C28 C29 H29 119.2 . .
C30 C29 H29 119.2 . .
C25 C30 C29 119.8(4) . .
C25 C30 C31 119.8(4) . .
C29 C30 C31 120.4(4) . .
C30 C31 S1 113.7(3) . .
C30 C31 H31A 108.8 . .
S1 C31 H31A 108.8 . .
C30 C31 H31B 108.8 . .
S1 C31 H31B 108.8 . .
H31A C31 H31B 107.7 . .
C26 C32 C34 111.0(4) . .
C26 C32 C35 112.6(4) . .
C34 C32 C35 106.2(4) . .
C26 C32 C33 110.3(4) . .
C34 C32 C33 109.6(4) . .
C35 C32 C33 106.9(4) . .
C32 C33 H33A 109.5 . .
C32 C33 H33B 109.5 . .
H33A C33 H33B 109.5 . .
C32 C33 H33C 109.5 . .
H33A C33 H33C 109.5 . .
H33B C33 H33C 109.5 . .
C32 C34 H34A 109.5 . .
C32 C34 H34B 109.5 . .
H34A C34 H34B 109.5 . .
C32 C34 H34C 109.5 . .
H34A C34 H34C 109.5 . .
H34B C34 H34C 109.5 . .
C32 C35 H35A 109.5 . .
C32 C35 H35B 109.5 . .
H35A C35 H35B 109.5 . .
C32 C35 H35C 109.5 . .
H35A C35 H35C 109.5 . .
H35B C35 H35C 109.5 . .
C38 C36 C37 110.9(6) . .
C38 C36 C39 107.7(5) . .
C37 C36 C39 106.4(5) . .
C38 C36 C28 110.7(5) . .
C37 C36 C28 108.9(4) . .
C39 C36 C28 112.2(5) . .
C36 C37 H37A 109.5 . .
C36 C37 H37B 109.5 . .
H37A C37 H37B 109.5 . .
C36 C37 H37C 109.5 . .
H37A C37 H37C 109.5 . .
H37B C37 H37C 109.5 . .
C36 C38 H38A 109.5 . .
C36 C38 H38B 109.5 . .
H38A C38 H38B 109.5 . .
C36 C38 H38C 109.5 . .
H38A C38 H38C 109.5 . .
H38B C38 H38C 109.5 . .
C36 C39 H39A 109.5 . .
C36 C39 H39B 109.5 . .
H39A C39 H39B 109.5 . .
C36 C39 H39C 109.5 . .
H39A C39 H39C 109.5 . .
H39B C39 H39C 109.5 . .
O2 C40 C41 122.9(4) . .
O2 C40 C45 118.4(4) . .
C41 C40 C45 118.8(4) . .
O2 C40 K 62.8(2) . .
C41 C40 K 109.1(3) . .
C45 C40 K 96.1(3) . .
C42 C41 C40 117.8(4) . .
C42 C41 C47 121.0(4) . .
C40 C41 C47 121.1(4) . .
C43 C42 C41 124.0(5) . .
C43 C42 H42 118.0 . .
C41 C42 H42 118.0 . .
C42 C43 C44 117.1(4) . .
C42 C43 C51 123.0(5) . .
C44 C43 C51 119.8(5) . .
C43 C44 C45 121.3(5) . .
C43 C44 H44 119.3 . .
C45 C44 H44 119.3 . .
C44 C45 C40 120.9(5) . .
C44 C45 C46 119.1(4) . .
C40 C45 C46 119.9(4) . .
C44 C45 K 126.8(3) . .
C40 C45 K 60.5(2) . .
C46 C45 K 85.1(3) . .
C45 C46 S2 115.3(3) . .
C45 C46 H46A 108.5 . .
S2 C46 H46A 108.5 . .
C45 C46 H46B 108.5 . .
S2 C46 H46B 108.5 . .
H46A C46 H46B 107.5 . .
C52 C51 C53 107.4(5) . .
C52 C51 C54 113.1(5) . .
C53 C51 C54 105.3(5) . .
C52 C51 C43 108.5(4) . .
C53 C51 C43 112.2(5) . .
C54 C51 C43 110.2(4) . .
C51 C52 H52A 109.5 . .
C51 C52 H52B 109.5 . .
H52A C52 H52B 109.5 . .
C51 C52 H52C 109.5 . .
H52A C52 H52C 109.5 . .
H52B C52 H52C 109.5 . .
C51 C53 H53A 109.5 . .
C51 C53 H53B 109.5 . .
H53A C53 H53B 109.5 . .
C51 C53 H53C 109.5 . .
H53A C53 H53C 109.5 . .
H53B C53 H53C 109.5 . .
C51 C54 H54A 109.5 . .
C51 C54 H54B 109.5 . .
H54A C54 H54B 109.5 . .
C51 C54 H54C 109.5 . .
H54A C54 H54C 109.5 . .
H54B C54 H54C 109.5 . .
C47 C50 H50A 109.5 . .
C47 C50 H50B 109.5 . .
H50A C50 H50B 109.5 . .
C47 C50 H50C 109.5 . .
H50A C50 H50C 109.5 . .
H50B C50 H50C 109.5 . .
C47 C49 H49A 109.5 . .
C47 C49 H49B 109.5 . .
H49A C49 H49B 109.5 . .
C47 C49 H49C 109.5 . .
H49A C49 H49C 109.5 . .
H49B C49 H49C 109.5 . .
C47 C48 H48A 109.5 . .
C47 C48 H48B 109.5 . .
H48A C48 H48B 109.5 . .
C47 C48 H48C 109.5 . .
H48A C48 H48C 109.5 . .
H48B C48 H48C 109.5 . .
C49 C47 C48 107.1(4) . .
C49 C47 C50 109.2(4) . .
C48 C47 C50 108.0(4) . .
C49 C47 C41 110.8(4) . .
C48 C47 C41 111.7(4) . .
C50 C47 C41 110.0(4) . .

loop_
_geom_bond_atom_site_label_1
_geom_bond_atom_site_label_2
_geom_bond_distance
_geom_bond_site_symmetry_2
Y O1 2.100(3) .
Y O2 2.182(3) .
Y C8 2.471(5) .
Y C1 2.475(5) .
Y S1 3.0439(12) .
Y S2 3.0488(13) .
Y K 4.1617(13) .
Fe C20 2.017(5) .
Fe C15 2.020(4) .
Fe C16 2.037(5) .
Fe C19 2.037(4) .
Fe C21 2.042(5) .
Fe C24 2.044(5) .
Fe C22 2.059(5) .
Fe C23 2.062(5) .
Fe C17 2.067(5) .
Fe C18 2.071(5) .
S1 C15 1.765(5) .
S1 C31 1.844(4) .
S2 C20 1.760(5) .
S2 C46 1.825(5) .
K O2 2.735(3) .
K C40 3.074(4) .
K C4 3.113(5) 8
K C5 3.126(5) 8
K C10 3.147(6) .
K C6 3.147(5) 8
K C3 3.157(5) 8
K C11 3.168(7) .
K C7 3.196(5) 8
K C9 3.223(5) .
K C12 3.228(7) .
K C2 3.238(5) 8
O1 C25 1.345(5) .
O2 C40 1.338(5) .
C1 C2 1.443(7) .
C1 H1A 0.9900 .
C1 H1B 0.9900 .
C2 C7 1.416(7) .
C2 C3 1.416(7) .
C2 K 3.238(5) 7_455
C3 C4 1.389(7) .
C3 K 3.157(5) 7_455
C3 H3 1.0000 .
C4 C5 1.397(8) .
C4 K 3.113(5) 7_455
C4 H4 1.0000 .
C5 C6 1.411(8) .
C5 K 3.126(5) 7_455
C5 H5 1.0000 .
C6 C7 1.372(8) .
C6 K 3.147(5) 7_455
C6 H6 1.0000 .
C7 K 3.196(5) 7_455
C7 H7 1.0000 .
C8 C9 1.468(7) .
C8 H8A 0.9900 .
C8 H8B 0.9900 .
C9 C14 1.407(8) .
C9 C10 1.416(9) .
C10 C11 1.373(8) .
C10 H10 1.0000 .
C11 C12 1.392(11) .
C11 H11 1.0000 .
C12 C13 1.349(12) .
C12 H12 1.0000 .
C13 C14 1.394(9) .
C13 H13 1.0000 .
C14 H14 1.0000 .
C15 C19 1.425(7) .
C15 C16 1.437(7) .
C16 C17 1.421(7) .
C16 H16 1.0000 .
C17 C18 1.420(8) .
C17 H17 1.0000 .
C18 C19 1.414(7) .
C18 H18 1.0000 .
C19 H19 1.0000 .
C20 C24 1.432(7) .
C20 C21 1.435(7) .
C21 C22 1.421(7) .
C21 H21 1.0000 .
C22 C23 1.411(7) .
C22 H22 1.0000 .
C23 C24 1.415(7) .
C23 H23 1.0000 .
C24 H24 1.0000 .
C25 C30 1.395(7) .
C25 C26 1.433(7) .
C26 C27 1.380(6) .
C26 C32 1.516(7) .
C27 C28 1.385(8) .
C27 H27 0.9500 .
C28 C29 1.379(7) .
C28 C36 1.542(6) .
C29 C30 1.396(6) .
C29 H29 0.9500 .
C30 C31 1.507(7) .
C31 H31A 0.9900 .
C31 H31B 0.9900 .
C32 C34 1.537(6) .
C32 C35 1.540(6) .
C32 C33 1.544(6) .
C33 H33A 0.9800 .
C33 H33B 0.9800 .
C33 H33C 0.9800 .
C34 H34A 0.9800 .
C34 H34B 0.9800 .
C34 H34C 0.9800 .
C35 H35A 0.9800 .
C35 H35B 0.9800 .
C35 H35C 0.9800 .
C36 C38 1.499(9) .
C36 C37 1.512(8) .
C36 C39 1.539(9) .
C37 H37A 0.9800 .
C37 H37B 0.9800 .
C37 H37C 0.9800 .
C38 H38A 0.9800 .
C38 H38B 0.9800 .
C38 H38C 0.9800 .
C39 H39A 0.9800 .
C39 H39B 0.9800 .
C39 H39C 0.9800 .
C40 C41 1.402(7) .
C40 C45 1.405(6) .
C41 C42 1.401(6) .
C41 C47 1.544(7) .
C42 C43 1.376(7) .
C42 H42 0.9500 .
C43 C44 1.383(8) .
C43 C51 1.555(7) .
C44 C45 1.386(7) .
C44 H44 0.9500 .
C45 C46 1.514(7) .
C46 H46A 0.9900 .
C46 H46B 0.9900 .
C51 C52 1.523(8) .
C51 C53 1.528(10) .
C51 C54 1.532(7) .
C52 H52A 0.9800 .
C52 H52B 0.9800 .
C52 H52C 0.9800 .
C53 H53A 0.9800 .
C53 H53B 0.9800 .
C53 H53C 0.9800 .
C54 H54A 0.9800 .
C54 H54B 0.9800 .
C54 H54C 0.9800 .
C50 C47 1.543(7) .
C50 H50A 0.9800 .
C50 H50B 0.9800 .
C50 H50C 0.9800 .
C49 C47 1.501(6) .
C49 H49A 0.9800 .
C49 H49B 0.9800 .
C49 H49C 0.9800 .
C48 C47 1.538(7) .
C48 H48A 0.9800 .
C48 H48B 0.9800 .
C48 H48C 0.9800 .

loop_
_platon_squeeze_void_nr
_platon_squeeze_void_average_x
_platon_squeeze_void_average_y
_platon_squeeze_void_average_z
_platon_squeeze_void_volume
_platon_squeeze_void_count_electrons
_platon_squeeze_void_content
1 -0.000 -0.000 -0.000 7 0 ' '
2 -0.000 -0.000 0.500 429 35 ' '
3 -0.000 0.500 0.813 866 75 ' '
4 0.007 0.058 0.938 6 0 ' '
5 0.058 0.993 0.062 7 0 ' '
6 0.500 1.000 0.186 866 75 ' '
7 0.500 0.500 -0.000 429 35 ' '
8 0.444 0.507 0.560 7 0 ' '
9 0.493 0.444 0.440 7 0 ' '
10 0.503 0.502 0.500 6 0 ' '
11 0.507 0.558 0.438 6 0 ' '
12 0.558 0.493 0.562 7 0 ' '
13 0.942 0.007 0.062 6 0 ' '
14 0.993 0.942 0.938 6 0 ' '
